data_2238350
loop_
_publ_author_name
'Zhu, Ying-Zhong'
'Wang, Hui'
'Sun, Ping-Ping'
'Tian, Yu-Peng'

_publ_section_title
;
 <i>N</i>,<i>N</i>-Diethyl-4-[1-phenyl-3-(pyridin-2-yl)-4,5-dihydro-1<i>H</i>-pyrazol-5-yl]aniline
;
_journal_coeditor_code GK2584
_journal_issue 8
_journal_name_full 'Acta Crystallographica Section E'
_journal_page_first o1316
_journal_paper_doi 10.1107/S1600536813019879
_journal_volume 69
_journal_year 2013
_chemical_formula_iupac 'C24 H26 N4'
_chemical_formula_moiety 'C24 H26 N4'
_chemical_formula_sum 'C24 H26 N4'
_chemical_formula_weight 370.49
_chemical_melting_point 391
_chemical_name_systematic
<i>N</i>,<i>N</i>-Diethyl-4-[1-phenyl-3-(pyridin-2-yl)-4,5-dihydro-1<i>H</i>-pyrazol-5-yl]aniline
_space_group_IT_number 14
_symmetry_cell_setting monoclinic
_symmetry_space_group_name_Hall '-P 2ybc'
_symmetry_space_group_name_H-M 'P 1 21/c 1'
_atom_sites_solution_hydrogens geom
_atom_sites_solution_primary direct
_atom_sites_solution_secondary difmap
_audit_creation_method SHELXL-97
_cell_angle_alpha 90.00
_cell_angle_beta 94.644(5)
_cell_angle_gamma 90.00
_cell_formula_units_Z 4
_cell_length_a 14.902(5)
_cell_length_b 11.314(5)
_cell_length_c 12.479(5)
_cell_measurement_reflns_used 3174
_cell_measurement_temperature 296(2)
_cell_measurement_theta_max 23.05
_cell_measurement_theta_min 2.43
_cell_volume 2097.1(14)
_computing_cell_refinement 'SAINT (Bruker, 2002)'
_computing_data_collection 'SMART (Bruker, 2002)'
_computing_data_reduction 'SAINT (Bruker, 2002)'
_computing_molecular_graphics 'SHELXTL (Sheldrick, 2008)'
_computing_publication_material 'SHELXTL (Sheldrick, 2008)'
_computing_structure_refinement 'SHELXL97 (Sheldrick, 2008)'
_computing_structure_solution 'SHELXS97 (Sheldrick, 2008)'
_diffrn_ambient_temperature 296(2)
_diffrn_measured_fraction_theta_full 0.998
_diffrn_measured_fraction_theta_max 0.998
_diffrn_measurement_device_type 'Bruker SMART APEX CCD'
_diffrn_measurement_method '\f and \w scans'
_diffrn_radiation_monochromator graphite
_diffrn_radiation_source 'fine-focus sealed tube'
_diffrn_radiation_type MoK\a
_diffrn_radiation_wavelength 0.71069
_diffrn_reflns_av_R_equivalents 0.0375
_diffrn_reflns_av_sigmaI/netI 0.0322
_diffrn_reflns_limit_h_max 17
_diffrn_reflns_limit_h_min -17
_diffrn_reflns_limit_k_max 13
_diffrn_reflns_limit_k_min -13
_diffrn_reflns_limit_l_max 14
_diffrn_reflns_limit_l_min -14
_diffrn_reflns_number 14365
_diffrn_reflns_theta_full 25.00
_diffrn_reflns_theta_max 25.00
_diffrn_reflns_theta_min 2.26
_exptl_absorpt_coefficient_mu 0.071
_exptl_absorpt_correction_T_max 0.9860
_exptl_absorpt_correction_T_min 0.9791
_exptl_absorpt_correction_type multi-scan
_exptl_absorpt_process_details '(SADABS; Bruker, 2000)'
_exptl_crystal_colour yellow
_exptl_crystal_density_diffrn 1.173
_exptl_crystal_density_method 'not measured'
_exptl_crystal_description block
_exptl_crystal_F_000 792
_exptl_crystal_size_max 0.30
_exptl_crystal_size_mid 0.20
_exptl_crystal_size_min 0.20
_refine_diff_density_max 0.365
_refine_diff_density_min -0.523
_refine_ls_extinction_method none
_refine_ls_goodness_of_fit_ref 1.057
_refine_ls_hydrogen_treatment constr
_refine_ls_matrix_type full
_refine_ls_number_parameters 294
_refine_ls_number_reflns 3678
_refine_ls_number_restraints 507
_refine_ls_restrained_S_all 1.224
_refine_ls_R_factor_all 0.0986
_refine_ls_R_factor_gt 0.0732
_refine_ls_shift/su_max 0.002
_refine_ls_shift/su_mean 0.000
_refine_ls_structure_factor_coef Fsqd
_refine_ls_weighting_details 'calc w=1/[\s^2^(Fo^2^)+(0.1447P)^2^+0.5666P] where P=(Fo^2^+2Fc^2^)/3'
_refine_ls_weighting_scheme calc
_refine_ls_wR_factor_gt 0.2137
_refine_ls_wR_factor_ref 0.2414
_reflns_number_gt 2511
_reflns_number_total 3678
_reflns_threshold_expression I>2\s(I)
_cod_data_source_file gk2584.cif
_cod_data_source_block I
_cod_original_sg_symbol_H-M 'P 21/c'
_cod_database_code 2238350
_cod_database_fobs_code 2238350

loop_
_symmetry_equiv_pos_as_xyz
'x, y, z'
'-x, y+1/2, -z+1/2'
'-x, -y, -z'
'x, -y-1/2, z-1/2'

loop_
_atom_site_type_symbol
_atom_site_label
_atom_site_fract_x
_atom_site_fract_y
_atom_site_fract_z
_atom_site_U_iso_or_equiv
_atom_site_adp_type
_atom_site_calc_flag
_atom_site_refinement_flags
_atom_site_occupancy
_atom_site_symmetry_multiplicity
_atom_site_disorder_assembly
_atom_site_disorder_group
C C1 0.3073(2) -0.2820(3) 0.4677(3) 0.0539(7) Uani d U 1 1 . .
C C2 0.3140(2) -0.3449(3) 0.5624(3) 0.0662(9) Uani d U 1 1 . .
H H2 0.3316 -0.3074 0.6271 0.079 Uiso calc R 1 1 . .
C C3 0.2946(3) -0.4632(3) 0.5606(4) 0.0815(10) Uani d U 1 1 . .
H H3 0.3000 -0.5071 0.6239 0.098 Uiso calc R 1 1 . .
C C4 0.2674(3) -0.5163(4) 0.4651(4) 0.0864(11) Uani d U 1 1 . .
H H4 0.2538 -0.5965 0.4616 0.104 Uiso calc R 1 1 . .
C C5 0.2611(3) -0.4473(4) 0.3752(4) 0.0821(11) Uani d U 1 1 . .
H H5 0.2423 -0.4835 0.3103 0.099 Uiso calc R 1 1 . .
C C6 0.32889(19) -0.1562(3) 0.4637(2) 0.0504(7) Uani d U 1 1 . .
C C7 0.3245(2) -0.0819(3) 0.3641(2) 0.0561(8) Uani d U 1 1 . .
H H7A 0.2659 -0.0876 0.3245 0.067 Uiso calc R 1 1 . .
H H7B 0.3706 -0.1047 0.3175 0.067 Uiso calc R 1 1 . .
C C8 0.3415(2) 0.0433(3) 0.4096(2) 0.0519(7) Uani d U 1 1 . .
H H8 0.3888 0.0822 0.3723 0.062 Uiso calc R 1 1 . .
C C9 0.40911(18) 0.0948(2) 0.5983(2) 0.0485(7) Uani d U 1 1 . .
C C10 0.4309(2) 0.2102(3) 0.5699(3) 0.0597(8) Uani d U 1 1 . .
H H10 0.4198 0.2357 0.4992 0.072 Uiso calc R 1 1 . .
C C11 0.4691(2) 0.2863(3) 0.6473(3) 0.0625(8) Uani d U 1 1 . .
H H11 0.4848 0.3623 0.6275 0.075 Uiso calc R 1 1 . .
C C12 0.4846(2) 0.2523(3) 0.7527(3) 0.0633(8) Uani d U 1 1 . .
H H12 0.5106 0.3043 0.8039 0.076 Uiso calc R 1 1 . .
C C13 0.4608(2) 0.1400(3) 0.7814(3) 0.0610(8) Uani d U 1 1 . .
H H13 0.4703 0.1164 0.8528 0.073 Uiso calc R 1 1 . .
C C14 0.4230(2) 0.0613(3) 0.7055(2) 0.0529(7) Uani d U 1 1 . .
H H14 0.4069 -0.0142 0.7264 0.064 Uiso calc R 1 1 . .
C C15 0.2580(2) 0.1196(3) 0.4035(2) 0.0504(7) Uani d U 1 1 . .
C C16 0.2344(2) 0.1879(3) 0.3139(3) 0.0572(8) Uani d U 1 1 . .
H H16 0.2736 0.1927 0.2597 0.069 Uiso calc R 1 1 . .
C C17 0.1544(2) 0.2488(3) 0.3028(3) 0.0670(9) Uani d DU 1 1 . .
H H17 0.1410 0.2942 0.2415 0.080 Uiso calc R 1 1 . .
C C18 0.0926(3) 0.2446(3) 0.3813(3) 0.0760(9) Uani d U 1 1 A .
C C19 0.1985(2) 0.1174(3) 0.4831(3) 0.0656(9) Uani d U 1 1 . .
H H19 0.2132 0.0738 0.5452 0.079 Uiso calc R 1 1 . .
C C20 0.1182(3) 0.1780(4) 0.4727(3) 0.0767(10) Uani d U 1 1 . .
H H20 0.0801 0.1744 0.5280 0.092 Uiso calc R 1 1 . .
C C21 -0.0287(6) 0.3410(9) 0.2615(7) 0.1169(19) Uani d PDU 0.624(8) 1 A 1
H H21A 0.0049 0.3045 0.2069 0.140 Uiso calc PR 0.624(8) 1 A 1
H H21B -0.0903 0.3128 0.2514 0.140 Uiso calc PR 0.624(8) 1 A 1
C C22 -0.0282(8) 0.4663(10) 0.2471(10) 0.151(3) Uani d PDU 0.624(8) 1 A 1
H H22A -0.0691 0.5022 0.2931 0.227 Uiso calc PR 0.624(8) 1 A 1
H H22B -0.0465 0.4849 0.1735 0.227 Uiso calc PR 0.624(8) 1 A 1
H H22C 0.0315 0.4961 0.2651 0.227 Uiso calc PR 0.624(8) 1 A 1
C C23 -0.0521(6) 0.2931(9) 0.4622(8) 0.1072(18) Uani d PDU 0.624(8) 1 A 1
H H23A -0.0175 0.3015 0.5310 0.129 Uiso calc PR 0.624(8) 1 A 1
H H23B -0.0961 0.3564 0.4556 0.129 Uiso calc PR 0.624(8) 1 A 1
C C24 -0.1004(7) 0.1750(9) 0.4583(10) 0.127(2) Uani d PDU 0.624(8) 1 A 1
H H24A -0.1462 0.1748 0.3995 0.190 Uiso calc PR 0.624(8) 1 A 1
H H24B -0.1277 0.1627 0.5245 0.190 Uiso calc PR 0.624(8) 1 A 1
H H24C -0.0580 0.1129 0.4483 0.190 Uiso calc PR 0.624(8) 1 A 1
C C21' -0.0141(8) 0.4066(13) 0.2996(14) 0.118(2) Uani d PDU 0.376(8) 1 A 2
H H21C 0.0205 0.3986 0.2373 0.142 Uiso calc PR 0.376(8) 1 A 2
H H21D -0.0766 0.3947 0.2739 0.142 Uiso calc PR 0.376(8) 1 A 2
C C22' -0.0068(15) 0.5244(13) 0.3306(17) 0.146(3) Uani d PDU 0.376(8) 1 A 2
H H22D -0.0077 0.5736 0.2679 0.219 Uiso calc PR 0.376(8) 1 A 2
H H22E 0.0488 0.5360 0.3739 0.219 Uiso calc PR 0.376(8) 1 A 2
H H22F -0.0563 0.5449 0.3715 0.219 Uiso calc PR 0.376(8) 1 A 2
C C23' -0.0689(11) 0.2690(15) 0.4247(14) 0.108(2) Uani d PDU 0.376(8) 1 A 2
H H23C -0.1125 0.3326 0.4158 0.129 Uiso calc PR 0.376(8) 1 A 2
H H23D -0.0518 0.2612 0.5010 0.129 Uiso calc PR 0.376(8) 1 A 2
C C24' -0.1138(11) 0.1567(14) 0.3859(17) 0.128(3) Uani d PDU 0.376(8) 1 A 2
H H24D -0.1529 0.1725 0.3226 0.191 Uiso calc PR 0.376(8) 1 A 2
H H24E -0.1483 0.1253 0.4410 0.191 Uiso calc PR 0.376(8) 1 A 2
H H24F -0.0689 0.1002 0.3692 0.191 Uiso calc PR 0.376(8) 1 A 2
N N1 0.0113(3) 0.3032(4) 0.3708(4) 0.1077(11) Uani d DU 1 1 . .
N N2 0.37522(17) 0.0154(2) 0.5210(2) 0.0555(7) Uani d . 1 1 . .
N N3 0.35871(16) -0.0994(2) 0.5487(2) 0.0502(7) Uani d . 1 1 . .
N N4 0.2797(2) -0.3311(3) 0.3729(2) 0.0696(8) Uani d . 1 1 . .

loop_
_atom_site_aniso_label
_atom_site_aniso_U_11
_atom_site_aniso_U_22
_atom_site_aniso_U_33
_atom_site_aniso_U_12
_atom_site_aniso_U_13
_atom_site_aniso_U_23
C1 0.0467(15) 0.0507(15) 0.0640(17) 0.0005(12) 0.0025(13) -0.0102(13)
C2 0.0719(19) 0.0515(16) 0.0733(18) -0.0062(14) -0.0061(15) -0.0017(14)
C3 0.093(2) 0.0560(18) 0.093(2) -0.0094(17) -0.0055(19) 0.0011(16)
C4 0.091(2) 0.060(2) 0.107(2) -0.0093(18) 0.000(2) -0.0174(17)
C5 0.085(2) 0.070(2) 0.091(2) -0.0079(19) 0.0039(19) -0.0321(18)
C6 0.0451(14) 0.0499(15) 0.0558(16) 0.0017(12) 0.0025(12) -0.0043(12)
C7 0.0558(16) 0.0582(16) 0.0542(16) 0.0055(13) 0.0029(13) -0.0026(13)
C8 0.0491(15) 0.0538(16) 0.0528(16) -0.0022(12) 0.0035(12) 0.0057(13)
C9 0.0431(14) 0.0415(14) 0.0601(15) 0.0028(11) -0.0010(12) -0.0026(12)
C10 0.0593(17) 0.0488(16) 0.0701(17) -0.0025(13) 0.0002(14) 0.0051(13)
C11 0.0580(17) 0.0444(15) 0.0845(19) -0.0060(13) 0.0023(15) -0.0043(14)
C12 0.0580(17) 0.0526(16) 0.0785(18) 0.0024(13) 0.0012(15) -0.0182(15)
C13 0.0638(17) 0.0558(16) 0.0628(17) 0.0054(14) 0.0012(14) -0.0082(14)
C14 0.0549(15) 0.0440(15) 0.0595(16) 0.0041(12) 0.0027(13) -0.0022(12)
C15 0.0514(14) 0.0491(15) 0.0505(14) -0.0032(12) 0.0020(11) 0.0032(12)
C16 0.0616(16) 0.0541(16) 0.0554(16) -0.0025(13) 0.0011(13) 0.0052(13)
C17 0.0693(18) 0.0611(18) 0.0687(18) 0.0042(15) -0.0066(14) 0.0106(15)
C18 0.0663(17) 0.0719(19) 0.089(2) 0.0109(15) 0.0018(15) 0.0032(17)
C19 0.0621(17) 0.0722(19) 0.0636(17) 0.0075(15) 0.0114(14) 0.0130(15)
C20 0.0684(19) 0.085(2) 0.0787(19) 0.0111(16) 0.0192(16) 0.0080(17)
C21 0.106(3) 0.121(3) 0.123(3) 0.024(3) 0.004(2) 0.006(3)
C22 0.164(4) 0.140(4) 0.150(4) 0.008(3) 0.005(3) 0.021(3)
C23 0.090(3) 0.113(3) 0.119(3) 0.024(2) 0.009(2) -0.002(3)
C24 0.114(4) 0.133(4) 0.134(4) 0.001(3) 0.012(3) 0.001(3)
C21' 0.112(3) 0.119(3) 0.123(3) 0.022(3) 0.003(3) 0.013(3)
C22' 0.153(5) 0.135(4) 0.149(5) 0.003(4) 0.008(4) 0.005(3)
C23' 0.094(3) 0.114(3) 0.116(3) 0.019(3) 0.013(3) -0.001(3)
C24' 0.123(4) 0.130(4) 0.130(5) 0.000(3) 0.013(4) -0.002(4)
N1 0.0858(18) 0.116(2) 0.121(2) 0.0296(16) 0.0086(16) 0.0113(17)
N2 0.0629(16) 0.0440(14) 0.0571(15) -0.0043(11) -0.0099(12) 0.0060(11)
N3 0.0510(14) 0.0407(14) 0.0578(15) -0.0016(11) -0.0027(11) 0.0016(11)
N4 0.0717(19) 0.0666(19) 0.0706(19) -0.0078(14) 0.0057(14) -0.0201(15)

loop_
_atom_type_symbol
_atom_type_description
_atom_type_scat_dispersion_real
_atom_type_scat_dispersion_imag
_atom_type_scat_source
C C 0.0033 0.0016 'International Tables Vol C Tables 4.2.6.8 and 6.1.1.4'
H H 0.0000 0.0000 'International Tables Vol C Tables 4.2.6.8 and 6.1.1.4'
N N 0.0061 0.0033 'International Tables Vol C Tables 4.2.6.8 and 6.1.1.4'

loop_
_geom_angle_atom_site_label_1
_geom_angle_atom_site_label_2
_geom_angle_atom_site_label_3
_geom_angle
N4 C1 C2 122.6(3)
N4 C1 C6 115.2(3)
C2 C1 C6 122.1(3)
C3 C2 C1 119.4(3)
C3 C2 H2 120.3
C1 C2 H2 120.3
C4 C3 C2 119.4(4)
C4 C3 H3 120.3
C2 C3 H3 120.3
C5 C4 C3 117.5(4)
C5 C4 H4 121.2
C3 C4 H4 121.2
N4 C5 C4 125.2(4)
N4 C5 H5 117.4
C4 C5 H5 117.4
N3 C6 C1 121.4(3)
N3 C6 C7 113.1(3)
C1 C6 C7 125.4(3)
C6 C7 C8 102.4(2)
C6 C7 H7A 111.3
C8 C7 H7A 111.3
C6 C7 H7B 111.3
C8 C7 H7B 111.3
H7A C7 H7B 109.2
N2 C8 C15 112.8(2)
N2 C8 C7 100.6(2)
C15 C8 C7 113.4(2)
N2 C8 H8 109.9
C15 C8 H8 109.9
C7 C8 H8 109.9
N2 C9 C14 120.8(3)
N2 C9 C10 120.6(3)
C14 C9 C10 118.6(3)
C11 C10 C9 119.7(3)
C11 C10 H10 120.1
C9 C10 H10 120.1
C12 C11 C10 121.5(3)
C12 C11 H11 119.2
C10 C11 H11 119.2
C11 C12 C13 118.8(3)
C11 C12 H12 120.6
C13 C12 H12 120.6
C12 C13 C14 121.0(3)
C12 C13 H13 119.5
C14 C13 H13 119.5
C13 C14 C9 120.2(3)
C13 C14 H14 119.9
C9 C14 H14 119.9
C16 C15 C19 117.1(3)
C16 C15 C8 121.0(3)
C19 C15 C8 121.7(3)
C17 C16 C15 121.6(3)
C17 C16 H16 119.2
C15 C16 H16 119.2
C16 C17 C18 121.8(3)
C16 C17 H17 119.1
C18 C17 H17 119.1
N1 C18 C20 121.2(4)
N1 C18 C17 122.8(4)
C20 C18 C17 116.1(3)
C20 C19 C15 121.7(3)
C20 C19 H19 119.1
C15 C19 H19 119.1
C19 C20 C18 121.7(3)
C19 C20 H20 119.2
C18 C20 H20 119.2
C22 C21 N1 112.9(8)
C22 C21 H21A 109.0
N1 C21 H21A 109.0
C22 C21 H21B 109.0
N1 C21 H21B 109.0
H21A C21 H21B 107.8
C24 C23 N1 111.0(7)
C24 C23 H23A 109.4
N1 C23 H23A 109.4
C24 C23 H23B 109.4
N1 C23 H23B 109.4
H23A C23 H23B 108.0
C22' C21' N1 124.9(14)
C22' C21' H21C 106.1
N1 C21' H21C 106.1
C22' C21' H21D 106.1
N1 C21' H21D 106.1
H21C C21' H21D 106.3
C21' C22' H22D 109.5
C21' C22' H22E 109.5
H22D C22' H22E 109.5
C21' C22' H22F 109.5
H22D C22' H22F 109.5
H22E C22' H22F 109.5
N1 C23' C24' 115.7(12)
N1 C23' H23C 108.4
C24' C23' H23C 108.4
N1 C23' H23D 108.4
C24' C23' H23D 108.4
H23C C23' H23D 107.4
C23' C24' H24D 109.5
C23' C24' H24E 109.5
H24D C24' H24E 109.5
C23' C24' H24F 109.5
H24D C24' H24F 109.5
H24E C24' H24F 109.5
C18 N1 C23' 124.9(8)
C18 N1 C21' 127.5(6)
C23' N1 C21' 107.5(9)
C18 N1 C21 120.2(5)
C23' N1 C21 102.2(8)
C18 N1 C23 118.7(5)
C21' N1 C23 110.8(7)
C21 N1 C23 118.0(6)
N3 N2 C9 120.2(2)
N3 N2 C8 112.7(2)
C9 N2 C8 126.6(2)
C6 N3 N2 108.8(2)
C1 N4 C5 115.8(3)

loop_
_geom_bond_atom_site_label_1
_geom_bond_atom_site_label_2
_geom_bond_distance
C1 N4 1.341(4)
C1 C2 1.377(5)
C1 C6 1.461(4)
C2 C3 1.370(5)
C2 H2 0.9300
C3 C4 1.366(6)
C3 H3 0.9300
C4 C5 1.365(6)
C4 H4 0.9300
C5 N4 1.345(5)
C5 H5 0.9300
C6 N3 1.288(4)
C6 C7 1.498(4)
C7 C8 1.540(4)
C7 H7A 0.9700
C7 H7B 0.9700
C8 N2 1.473(4)
C8 C15 1.511(4)
C8 H8 0.9800
C9 N2 1.383(4)
C9 C14 1.390(4)
C9 C10 1.398(4)
C10 C11 1.382(5)
C10 H10 0.9300
C11 C12 1.372(5)
C11 H11 0.9300
C12 C13 1.374(5)
C12 H12 0.9300
C13 C14 1.386(4)
C13 H13 0.9300
C14 H14 0.9300
C15 C16 1.381(4)
C15 C19 1.383(4)
C16 C17 1.375(5)
C16 H16 0.9300
C17 C18 1.398(5)
C17 H17 0.9300
C18 N1 1.378(5)
C18 C20 1.394(5)
C19 C20 1.377(5)
C19 H19 0.9300
C20 H20 0.9300
C21 C22 1.429(12)
C21 N1 1.506(9)
C21 H21A 0.9700
C21 H21B 0.9700
C22 H22A 0.9600
C22 H22B 0.9600
C22 H22C 0.9600
C23 C24 1.516(12)
C23 N1 1.543(10)
C23 H23A 0.9700
C23 H23B 0.9700
C24 H24A 0.9600
C24 H24B 0.9600
C24 H24C 0.9600
C21' C22' 1.390(16)
C21' N1 1.499(12)
C21' H21C 0.9700
C21' H21D 0.9700
C22' H22D 0.9600
C22' H22E 0.9600
C22' H22F 0.9600
C23' N1 1.470(14)
C23' C24' 1.498(17)
C23' H23C 0.9700
C23' H23D 0.9700
C24' H24D 0.9600
C24' H24E 0.9600
C24' H24F 0.9600
N2 N3 1.371(3)

loop_
_geom_torsion_atom_site_label_1
_geom_torsion_atom_site_label_2
_geom_torsion_atom_site_label_3
_geom_torsion_atom_site_label_4
_geom_torsion
N4 C1 C2 C3 2.0(5)
C6 C1 C2 C3 -178.6(3)
C1 C2 C3 C4 -1.1(6)
C2 C3 C4 C5 0.1(6)
C3 C4 C5 N4 0.2(7)
N4 C1 C6 N3 -177.9(3)
C2 C1 C6 N3 2.7(5)
N4 C1 C6 C7 -1.5(4)
C2 C1 C6 C7 179.1(3)
N3 C6 C7 C8 -10.6(3)
C1 C6 C7 C8 172.7(3)
C6 C7 C8 N2 14.0(3)
C6 C7 C8 C15 -106.7(3)
N2 C9 C10 C11 -176.6(3)
C14 C9 C10 C11 2.8(5)
C9 C10 C11 C12 -1.5(5)
C10 C11 C12 C13 -0.3(5)
C11 C12 C13 C14 0.8(5)
C12 C13 C14 C9 0.5(5)
N2 C9 C14 C13 177.0(3)
C10 C9 C14 C13 -2.4(4)
N2 C8 C15 C16 157.4(3)
C7 C8 C15 C16 -89.1(3)
N2 C8 C15 C19 -27.6(4)
C7 C8 C15 C19 85.9(4)
C19 C15 C16 C17 -1.5(5)
C8 C15 C16 C17 173.7(3)
C15 C16 C17 C18 -0.3(5)
C16 C17 C18 N1 -178.7(4)
C16 C17 C18 C20 1.9(6)
C16 C15 C19 C20 1.6(5)
C8 C15 C19 C20 -173.6(3)
C15 C19 C20 C18 0.1(6)
N1 C18 C20 C19 178.8(4)
C17 C18 C20 C19 -1.8(6)
C20 C18 N1 C23' -25.5(10)
C17 C18 N1 C23' 155.1(9)
C20 C18 N1 C21' 158.4(10)
C17 C18 N1 C21' -21.0(11)
C20 C18 N1 C21 -160.3(6)
C17 C18 N1 C21 20.3(8)
C20 C18 N1 C23 -0.5(7)
C17 C18 N1 C23 -179.9(5)
C24' C23' N1 C18 -69.5(17)
C24' C23' N1 C21' 107.3(16)
C24' C23' N1 C21 71.6(16)
C24' C23' N1 C23 -150(4)
C22' C21' N1 C18 -93.3(15)
C22' C21' N1 C23' 90.1(16)
C22' C21' N1 C21 176(2)
C22' C21' N1 C23 67.0(16)
C22 C21 N1 C18 -110.5(8)
C22 C21 N1 C23' 106.1(10)
C22 C21 N1 C21' 2.9(10)
C22 C21 N1 C23 89.6(9)
C24 C23 N1 C18 -77.2(8)
C24 C23 N1 C23' 35(2)
C24 C23 N1 C21' 120.6(10)
C24 C23 N1 C21 83.1(9)
C14 C9 N2 N3 -3.0(4)
C10 C9 N2 N3 176.4(3)
C14 C9 N2 C8 167.8(3)
C10 C9 N2 C8 -12.8(5)
C15 C8 N2 N3 106.4(3)
C7 C8 N2 N3 -14.7(3)
C15 C8 N2 C9 -65.0(4)
C7 C8 N2 C9 173.9(3)
C1 C6 N3 N2 178.5(3)
C7 C6 N3 N2 1.7(3)
C9 N2 N3 C6 -179.1(3)
C8 N2 N3 C6 8.9(3)
C2 C1 N4 C5 -1.7(5)
C6 C1 N4 C5 178.9(3)
C4 C5 N4 C1 0.6(6)
